data_4068846
loop_
_publ_author_name
'Chang, Shu-Hao'
'Tsai, Wen-Ru'
'Ma, Hao-Wei'
'Lin, Ying-Chih'
'Huang, Shou-Ling'
'Liu, Yi-Hung'
'Wang, Yu'

_publ_section_title
;
 Intramolecular Diels&#x2212;Alder Reactions in Ruthenium Vinylidene
 Complexes Containing Anthracenyl Groups
;
_journal_issue 6
_journal_name_full Organometallics
_journal_page_first 1863
_journal_paper_doi 10.1021/om8011294
_journal_volume 28
_journal_year 2009
_chemical_formula_sum 'C63 H53 I3 P2 Ru'
_chemical_formula_weight 1353.76
_chemical_name_systematic
; 
 ? 
;
_space_group_IT_number 14
_symmetry_cell_setting monoclinic
_symmetry_space_group_name_Hall '-P 2yn'
_symmetry_space_group_name_H-M 'P 1 21/n 1'
_atom_sites_solution_hydrogens geom
_atom_sites_solution_primary direct
_atom_sites_solution_secondary difmap
_audit_creation_method SHELXL-97
_cell_angle_alpha 90.00
_cell_angle_beta 96.4020(10)
_cell_angle_gamma 90.00
_cell_formula_units_Z 4
_cell_length_a 16.7766(3)
_cell_length_b 15.2633(2)
_cell_length_c 21.3190(4)
_cell_measurement_reflns_used 12900
_cell_measurement_temperature 295(2)
_cell_measurement_theta_max 30.1657
_cell_measurement_theta_min 3.1714
_cell_volume 5425.03(16)
_computing_cell_refinement
; 
CrysAlis RED, Oxford Diffraction Ltd., 
Version 1.171.32.24 (release 21-04-2008 CrysAlis171 .NET) 
(compiled Apr 21 2008,18:23:10) 
Empirical absorption correction using spherical harmonics, 
 implemented in SCALE3 ABSPACK scaling algorithm. 
;
_computing_data_collection
; 
CrysAlis RED, Oxford Diffraction Ltd., 
Version 1.171.32.24 (release 21-04-2008 CrysAlis171 .NET) 
(compiled Apr 21 2008,18:23:10) 
Empirical absorption correction using spherical harmonics, 
 implemented in SCALE3 ABSPACK scaling algorithm. 
;
_computing_data_reduction
; 
CrysAlis RED, Oxford Diffraction Ltd., 
Version 1.171.32.24 (release 21-04-2008 CrysAlis171 .NET) 
(compiled Apr 21 2008,18:23:10) 
Empirical absorption correction using spherical harmonics, 
 implemented in SCALE3 ABSPACK scaling algorithm. 
;
_computing_molecular_graphics SHELXTL
_computing_publication_material SHELXTL
_computing_structure_refinement 'SHELXL-97 (Sheldrick, 1997)'
_computing_structure_solution 'SHELXS-97 (Sheldrick, 1990)'
_diffrn_ambient_temperature 295(2)
_diffrn_measured_fraction_theta_full 0.993
_diffrn_measured_fraction_theta_max 0.993
_diffrn_measurement_device_type 'Oxford Diffraction Gemini R'
_diffrn_measurement_method CCD
_diffrn_radiation_monochromator graphite
_diffrn_radiation_source 'fine-focus sealed tube'
_diffrn_radiation_type MoK\a
_diffrn_radiation_wavelength 0.71073
_diffrn_reflns_av_R_equivalents 0.0499
_diffrn_reflns_av_sigmaI/netI 0.0741
_diffrn_reflns_limit_h_max 21
_diffrn_reflns_limit_h_min -21
_diffrn_reflns_limit_k_max 19
_diffrn_reflns_limit_k_min -19
_diffrn_reflns_limit_l_max 20
_diffrn_reflns_limit_l_min -27
_diffrn_reflns_number 38611
_diffrn_reflns_theta_full 27.50
_diffrn_reflns_theta_max 27.50
_diffrn_reflns_theta_min 3.18
_exptl_absorpt_coefficient_mu 2.095
_exptl_absorpt_correction_T_max 1.00000
_exptl_absorpt_correction_T_min 0.79200
_exptl_absorpt_correction_type multi-scan
_exptl_absorpt_process_details
; 
CrysAlis RED, Oxford Diffraction Ltd., 
Version 1.171.32.24 (release 21-04-2008 CrysAlis171 .NET) 
(compiled Apr 21 2008,18:23:10) 
Empirical absorption correction using spherical harmonics, 
 implemented in SCALE3 ABSPACK scaling algorithm. 
;
_exptl_crystal_density_diffrn 1.657
_exptl_crystal_density_method 'not measured'
_exptl_crystal_F_000 2656
_exptl_crystal_size_max 0.25
_exptl_crystal_size_mid 0.20
_exptl_crystal_size_min 0.10
_refine_diff_density_max 1.452
_refine_diff_density_min -1.440
_refine_diff_density_rms 0.092
_refine_ls_extinction_method none
_refine_ls_goodness_of_fit_ref 0.945
_refine_ls_hydrogen_treatment mixed
_refine_ls_matrix_type full
_refine_ls_number_parameters 622
_refine_ls_number_reflns 12385
_refine_ls_number_restraints 0
_refine_ls_restrained_S_all 0.945
_refine_ls_R_factor_all 0.0939
_refine_ls_R_factor_gt 0.0489
_refine_ls_shift/su_max 0.011
_refine_ls_shift/su_mean 0.001
_refine_ls_structure_factor_coef Fsqd
_refine_ls_weighting_details 'calc w=1/[\s^2^(Fo^2^)+(0.0751P)^2^+0.0000P] where P=(Fo^2^+2Fc^2^)/3'
_refine_ls_weighting_scheme calc
_refine_ls_wR_factor_gt 0.1211
_refine_ls_wR_factor_ref 0.1328
_reflns_number_gt 7499
_reflns_number_total 12385
_reflns_threshold_expression >2sigma(I)
_cod_data_source_file om8011294_si_001.cif
_cod_data_source_block ic13376
_cod_depositor_comments
;
The following automatic conversions were performed:

'_symmetry_cell_setting' value 'Monoclinic' changed to 'monoclinic'
according to /home/saulius/struct/CIF-dictionaries/cif_core.dic
dictionary named 'cif_core.dic' version 2.4.2 from 2011-04-26.

Automatic conversion script
Id: cif_fix_values 1715 2011-07-08 13:25:40Z adriana 
;
_cod_original_sg_symbol_H-M P2(1)/n
_cod_database_code 4068846

loop_
_symmetry_equiv_pos_as_xyz
'x, y, z'
'-x+1/2, y+1/2, -z+1/2'
'-x, -y, -z'
'x-1/2, -y-1/2, z-1/2'

loop_
_atom_site_label
_atom_site_type_symbol
_atom_site_fract_x
_atom_site_fract_y
_atom_site_fract_z
_atom_site_U_iso_or_equiv
_atom_site_adp_type
_atom_site_occupancy
_atom_site_symmetry_multiplicity
_atom_site_calc_flag
_atom_site_refinement_flags
Ru1 Ru 0.478956(18) 0.32712(2) 0.239469(15) 0.02603(10) Uani 1 1 d .
P1 P 0.48589(6) 0.39453(7) 0.14150(5) 0.0331(2) Uani 1 1 d .
P2 P 0.60035(6) 0.24716(7) 0.24806(5) 0.0293(2) Uani 1 1 d .
C1 C 0.5233(2) 0.4270(3) 0.28015(18) 0.0285(9) Uani 1 1 d .
C2 C 0.5441(3) 0.4988(3) 0.30929(19) 0.0331(9) Uani 1 1 d .
C3 C 0.5367(3) 0.5922(3) 0.2802(2) 0.0477(12) Uani 1 1 d .
H3A H 0.5672 0.5969 0.2442 0.057 Uiso 1 1 calc R
H3B H 0.4811 0.6067 0.2668 0.057 Uiso 1 1 calc R
C4 C 0.5713(3) 0.6516(3) 0.3337(2) 0.0402(11) Uani 1 1 d .
H4A H 0.6299 0.6516 0.3350 0.048 Uiso 1 1 calc R
C5 C 0.5421(3) 0.7478(3) 0.3336(2) 0.0512(13) Uani 1 1 d .
H5A H 0.5866 0.7873 0.3298 0.061 Uiso 1 1 calc R
H5B H 0.5017 0.7577 0.2981 0.061 Uiso 1 1 calc R
C6 C 0.5063(3) 0.7651(3) 0.3962(2) 0.0482(12) Uani 1 1 d .
H6A H 0.4901 0.8264 0.3996 0.058 Uiso 1 1 calc R
C7 C 0.5673(3) 0.7391(3) 0.4499(2) 0.0401(11) Uani 1 1 d .
C8 C 0.6036(3) 0.7932(3) 0.4974(2) 0.0528(13) Uani 1 1 d .
H8A H 0.5892 0.8520 0.4983 0.063 Uiso 1 1 calc R
C9 C 0.6601(3) 0.7611(4) 0.5426(2) 0.0579(15) Uani 1 1 d .
H9A H 0.6850 0.7985 0.5732 0.069 Uiso 1 1 calc R
C10 C 0.6803(3) 0.6737(3) 0.5432(2) 0.0479(12) Uani 1 1 d .
H10A H 0.7177 0.6520 0.5749 0.057 Uiso 1 1 calc R
C11 C 0.6450(3) 0.6177(3) 0.4967(2) 0.0405(11) Uani 1 1 d .
H11A H 0.6591 0.5588 0.4969 0.049 Uiso 1 1 calc R
C12 C 0.5890(2) 0.6505(3) 0.45038(19) 0.0339(10) Uani 1 1 d .
C13 C 0.5479(2) 0.6017(3) 0.39386(18) 0.0313(9) Uani 1 1 d .
C14 C 0.4577(3) 0.6150(3) 0.3927(2) 0.0371(10) Uani 1 1 d .
C15 C 0.3981(3) 0.5526(3) 0.3861(2) 0.0467(12) Uani 1 1 d .
H15A H 0.4115 0.4938 0.3822 0.056 Uiso 1 1 calc R
C16 C 0.3181(3) 0.5769(4) 0.3854(3) 0.0651(16) Uani 1 1 d .
H16A H 0.2782 0.5343 0.3818 0.078 Uiso 1 1 calc R
C17 C 0.2982(3) 0.6624(5) 0.3898(3) 0.0772(19) Uani 1 1 d .
H17A H 0.2446 0.6780 0.3898 0.093 Uiso 1 1 calc R
C18 C 0.3568(4) 0.7272(4) 0.3945(3) 0.0649(16) Uani 1 1 d .
H18A H 0.3424 0.7859 0.3967 0.078 Uiso 1 1 calc R
C19 C 0.4358(3) 0.7040(3) 0.3958(2) 0.0448(11) Uani 1 1 d .
C20 C 0.5767(3) 0.5088(3) 0.3792(2) 0.0357(10) Uani 1 1 d .
H20A H 0.6351 0.5124 0.3804 0.043 Uiso 1 1 calc R
C21 C 0.5604(3) 0.4365(3) 0.4241(2) 0.0444(11) Uani 1 1 d .
H21A H 0.5077 0.4269 0.4322 0.053 Uiso 1 1 calc R
C22 C 0.6166(4) 0.3866(4) 0.4522(3) 0.0724(18) Uani 1 1 d .
H22A H 0.6697 0.3949 0.4449 0.087 Uiso 1 1 calc R
H22B H 0.6037 0.3427 0.4796 0.087 Uiso 1 1 calc R
C23 C 0.4022(3) 0.2844(4) 0.3145(3) 0.0589(14) Uani 1 1 d .
H23A H 0.4156 0.2898 0.3602 0.071 Uiso 1 1 calc R
C24 C 0.3582(3) 0.3444(3) 0.2747(3) 0.0505(13) Uani 1 1 d .
H24A H 0.3365 0.4001 0.2882 0.061 Uiso 1 1 calc R
C25 C 0.3460(3) 0.3102(3) 0.2131(2) 0.0467(12) Uani 1 1 d .
H25A H 0.3140 0.3370 0.1769 0.056 Uiso 1 1 calc R
C26 C 0.3810(3) 0.2248(3) 0.2149(3) 0.0522(13) Uani 1 1 d .
H26A H 0.3782 0.1828 0.1800 0.063 Uiso 1 1 calc R
C27 C 0.4151(3) 0.2101(4) 0.2771(3) 0.0609(16) Uani 1 1 d .
H27A H 0.4411 0.1556 0.2928 0.073 Uiso 1 1 calc R
C28 C 0.4495(3) 0.5080(3) 0.1404(2) 0.0419(11) Uani 1 1 d .
C29 C 0.3830(3) 0.5294(3) 0.1701(3) 0.0556(13) Uani 1 1 d .
H29A H 0.3570 0.4857 0.1903 0.067 Uiso 1 1 calc R
C30 C 0.3540(4) 0.6149(4) 0.1703(3) 0.0747(18) Uani 1 1 d .
H30A H 0.3082 0.6278 0.1894 0.090 Uiso 1 1 calc R
C31 C 0.3933(5) 0.6785(4) 0.1426(3) 0.089(2) Uani 1 1 d .
H31A H 0.3754 0.7361 0.1440 0.106 Uiso 1 1 calc R
C32 C 0.4603(5) 0.6596(4) 0.1118(3) 0.0725(19) Uani 1 1 d .
H32A H 0.4863 0.7045 0.0927 0.087 Uiso 1 1 calc R
C33 C 0.4884(3) 0.5749(3) 0.1094(2) 0.0547(13) Uani 1 1 d .
H33A H 0.5321 0.5620 0.0878 0.066 Uiso 1 1 calc R
C34 C 0.4223(3) 0.3432(3) 0.0761(2) 0.0389(10) Uani 1 1 d .
C35 C 0.3633(3) 0.3886(4) 0.0399(2) 0.0589(14) Uani 1 1 d .
H35A H 0.3545 0.4475 0.0479 0.071 Uiso 1 1 calc R
C36 C 0.3163(4) 0.3454(5) -0.0093(3) 0.0777(19) Uani 1 1 d .
H36A H 0.2760 0.3760 -0.0336 0.093 Uiso 1 1 calc R
C37 C 0.3287(4) 0.2606(4) -0.0216(3) 0.0690(17) Uani 1 1 d .
H37A H 0.2973 0.2329 -0.0545 0.083 Uiso 1 1 calc R
C38 C 0.3867(4) 0.2154(4) 0.0137(3) 0.0771(18) Uani 1 1 d .
H38A H 0.3954 0.1567 0.0051 0.093 Uiso 1 1 calc R
C39 C 0.4331(4) 0.2565(4) 0.0626(3) 0.0671(16) Uani 1 1 d .
H39A H 0.4725 0.2247 0.0869 0.080 Uiso 1 1 calc R
C40 C 0.5828(3) 0.4053(3) 0.1119(2) 0.0402(10) Uani 1 1 d .
C41 C 0.5994(3) 0.3775(4) 0.0527(2) 0.0539(13) Uani 1 1 d .
H41A H 0.5594 0.3501 0.0260 0.065 Uiso 1 1 calc R
C42 C 0.6733(4) 0.3895(4) 0.0328(3) 0.0683(16) Uani 1 1 d .
H42A H 0.6829 0.3710 -0.0073 0.082 Uiso 1 1 calc R
C43 C 0.7327(4) 0.4284(4) 0.0712(3) 0.0719(17) Uani 1 1 d .
H43A H 0.7832 0.4350 0.0578 0.086 Uiso 1 1 calc R
C44 C 0.7192(3) 0.4580(4) 0.1294(3) 0.0712(17) Uani 1 1 d .
H44A H 0.7599 0.4863 0.1549 0.085 Uiso 1 1 calc R
C45 C 0.6436(3) 0.4455(3) 0.1509(2) 0.0518(13) Uani 1 1 d .
H45A H 0.6346 0.4641 0.1910 0.062 Uiso 1 1 calc R
C46 C 0.6204(3) 0.1892(3) 0.1762(2) 0.0409(11) Uani 1 1 d .
C47 C 0.5682(3) 0.1242(3) 0.1512(2) 0.0510(13) Uani 1 1 d .
H47A H 0.5240 0.1087 0.1715 0.061 Uiso 1 1 calc R
C48 C 0.5824(4) 0.0818(4) 0.0949(3) 0.0713(18) Uani 1 1 d .
H48A H 0.5488 0.0368 0.0788 0.086 Uiso 1 1 calc R
C49 C 0.6459(5) 0.1072(5) 0.0641(3) 0.080(2) Uani 1 1 d .
H49A H 0.6548 0.0797 0.0266 0.096 Uiso 1 1 calc R
C50 C 0.6966(4) 0.1725(4) 0.0880(3) 0.0710(17) Uani 1 1 d .
H50A H 0.7396 0.1891 0.0666 0.085 Uiso 1 1 calc R
C51 C 0.6839(3) 0.2137(4) 0.1438(2) 0.0530(13) Uani 1 1 d .
H51A H 0.7182 0.2582 0.1597 0.064 Uiso 1 1 calc R
C52 C 0.5954(2) 0.1623(3) 0.3089(2) 0.0361(10) Uani 1 1 d .
C53 C 0.5926(3) 0.1931(3) 0.3695(2) 0.0537(13) Uani 1 1 d .
H53A H 0.5972 0.2530 0.3772 0.064 Uiso 1 1 calc R
C54 C 0.5830(3) 0.1366(4) 0.4194(3) 0.0657(16) Uani 1 1 d .
H54A H 0.5815 0.1584 0.4600 0.079 Uiso 1 1 calc R
C55 C 0.5758(3) 0.0481(4) 0.4078(3) 0.0699(17) Uani 1 1 d .
H55A H 0.5687 0.0097 0.4406 0.084 Uiso 1 1 calc R
C56 C 0.5790(3) 0.0171(4) 0.3488(3) 0.0670(17) Uani 1 1 d .
H56A H 0.5736 -0.0428 0.3415 0.080 Uiso 1 1 calc R
C57 C 0.5902(3) 0.0727(3) 0.2986(3) 0.0512(12) Uani 1 1 d .
H57A H 0.5942 0.0499 0.2587 0.061 Uiso 1 1 calc R
C58 C 0.6997(2) 0.2912(3) 0.27701(19) 0.0343(9) Uani 1 1 d .
C59 C 0.7135(3) 0.3770(3) 0.2938(2) 0.0466(12) Uani 1 1 d .
H59A H 0.6708 0.4162 0.2903 0.056 Uiso 1 1 calc R
C60 C 0.7893(3) 0.4067(4) 0.3157(3) 0.0613(14) Uani 1 1 d .
H60A H 0.7970 0.4651 0.3272 0.074 Uiso 1 1 calc R
C61 C 0.8521(3) 0.3512(4) 0.3205(3) 0.0680(17) Uani 1 1 d .
H61A H 0.9034 0.3717 0.3338 0.082 Uiso 1 1 calc R
C62 C 0.8401(3) 0.2631(4) 0.3056(3) 0.0634(15) Uani 1 1 d .
H62A H 0.8830 0.2242 0.3105 0.076 Uiso 1 1 calc R
C63 C 0.7652(3) 0.2340(3) 0.2839(2) 0.0529(13) Uani 1 1 d .
H63A H 0.7576 0.1752 0.2734 0.063 Uiso 1 1 calc R
I1 I 0.10474(3) 0.44406(4) 0.36306(3) 0.1084(2) Uani 1 1 d .
I2 I 0.13577(2) 0.46156(3) 0.23092(3) 0.08888(19) Uani 1 1 d .
I3 I 0.15929(3) 0.48837(3) 0.10056(3) 0.1029(2) Uani 1 1 d .

loop_
_atom_site_aniso_label
_atom_site_aniso_U_11
_atom_site_aniso_U_22
_atom_site_aniso_U_33
_atom_site_aniso_U_23
_atom_site_aniso_U_13
_atom_site_aniso_U_12
Ru1 0.02563(17) 0.02555(16) 0.02706(18) -0.00165(13) 0.00355(12) -0.00134(13)
P1 0.0338(6) 0.0352(6) 0.0290(6) 0.0017(5) -0.0018(4) 0.0000(5)
P2 0.0295(5) 0.0300(5) 0.0284(6) -0.0013(4) 0.0030(4) 0.0015(4)
C1 0.030(2) 0.032(2) 0.024(2) 0.0046(16) 0.0057(17) 0.0038(17)
C2 0.042(2) 0.030(2) 0.027(2) -0.0015(17) 0.0057(18) -0.0054(18)
C3 0.080(4) 0.033(2) 0.030(3) 0.0016(19) 0.007(2) -0.006(2)
C4 0.058(3) 0.032(2) 0.031(2) 0.0014(18) 0.008(2) -0.011(2)
C5 0.080(4) 0.031(2) 0.043(3) 0.003(2) 0.007(3) -0.008(2)
C6 0.077(4) 0.028(2) 0.041(3) 0.000(2) 0.013(2) 0.007(2)
C7 0.051(3) 0.033(2) 0.039(3) -0.0073(19) 0.018(2) -0.013(2)
C8 0.073(4) 0.038(3) 0.051(3) -0.014(2) 0.024(3) -0.019(3)
C9 0.066(4) 0.070(4) 0.040(3) -0.021(3) 0.015(3) -0.033(3)
C10 0.047(3) 0.070(3) 0.027(2) -0.002(2) 0.006(2) -0.011(3)
C11 0.040(3) 0.050(3) 0.033(3) -0.007(2) 0.010(2) -0.006(2)
C12 0.036(2) 0.038(2) 0.028(2) -0.0063(18) 0.0091(18) -0.0084(18)
C13 0.039(2) 0.028(2) 0.027(2) -0.0015(17) 0.0063(17) -0.0061(17)
C14 0.041(2) 0.037(2) 0.032(2) 0.0009(18) 0.0007(19) -0.001(2)
C15 0.047(3) 0.047(3) 0.045(3) -0.001(2) 0.002(2) -0.007(2)
C16 0.043(3) 0.086(5) 0.063(4) 0.006(3) -0.010(3) -0.010(3)
C17 0.041(3) 0.111(6) 0.075(4) 0.015(4) -0.015(3) 0.014(4)
C18 0.068(4) 0.066(4) 0.059(4) 0.014(3) -0.002(3) 0.025(3)
C19 0.047(3) 0.042(3) 0.045(3) 0.003(2) 0.002(2) 0.007(2)
C20 0.038(2) 0.033(2) 0.035(3) -0.0027(18) 0.0005(19) -0.0020(18)
C21 0.070(3) 0.035(2) 0.027(2) -0.0021(19) 0.003(2) 0.000(2)
C22 0.116(5) 0.050(3) 0.049(3) 0.002(3) -0.003(3) 0.017(3)
C23 0.039(3) 0.086(4) 0.055(3) 0.012(3) 0.020(2) -0.010(3)
C24 0.036(3) 0.052(3) 0.068(4) -0.010(3) 0.026(2) -0.006(2)
C25 0.030(2) 0.049(3) 0.060(3) 0.002(2) 0.003(2) -0.005(2)
C26 0.031(2) 0.044(3) 0.082(4) -0.018(3) 0.008(3) -0.010(2)
C27 0.032(3) 0.050(3) 0.104(5) 0.027(3) 0.018(3) -0.009(2)
C28 0.051(3) 0.031(2) 0.039(3) 0.0033(19) -0.016(2) 0.001(2)
C29 0.052(3) 0.044(3) 0.067(4) -0.003(2) -0.007(3) 0.009(2)
C30 0.069(4) 0.047(3) 0.103(5) -0.005(3) -0.016(3) 0.015(3)
C31 0.118(6) 0.045(4) 0.090(5) -0.007(3) -0.044(5) 0.019(4)
C32 0.104(5) 0.042(3) 0.062(4) 0.018(3) -0.029(4) -0.014(3)
C33 0.072(4) 0.047(3) 0.040(3) 0.007(2) -0.013(2) -0.006(3)
C34 0.042(3) 0.045(3) 0.028(2) -0.0003(19) 0.0001(19) -0.005(2)
C35 0.056(3) 0.059(3) 0.057(3) -0.003(3) -0.018(3) 0.003(3)
C36 0.069(4) 0.094(5) 0.062(4) 0.000(3) -0.031(3) -0.003(3)
C37 0.075(4) 0.087(5) 0.043(3) -0.015(3) -0.006(3) -0.028(4)
C38 0.103(5) 0.057(4) 0.068(4) -0.022(3) -0.004(4) -0.006(4)
C39 0.090(4) 0.050(3) 0.054(3) -0.013(3) -0.021(3) 0.011(3)
C40 0.039(2) 0.050(3) 0.032(3) 0.009(2) 0.0054(19) 0.001(2)
C41 0.053(3) 0.073(4) 0.036(3) 0.004(2) 0.004(2) 0.000(3)
C42 0.068(4) 0.100(5) 0.041(3) 0.003(3) 0.022(3) -0.003(3)
C43 0.053(4) 0.103(5) 0.063(4) 0.010(4) 0.027(3) -0.010(3)
C44 0.050(3) 0.089(5) 0.075(4) -0.008(3) 0.010(3) -0.020(3)
C45 0.047(3) 0.065(3) 0.044(3) -0.004(2) 0.007(2) -0.012(2)
C46 0.043(3) 0.041(3) 0.037(3) -0.006(2) 0.002(2) 0.013(2)
C47 0.053(3) 0.051(3) 0.047(3) -0.014(2) -0.003(2) 0.009(2)
C48 0.081(4) 0.063(4) 0.065(4) -0.024(3) -0.015(3) 0.026(3)
C49 0.099(5) 0.099(5) 0.043(4) -0.016(3) 0.012(3) 0.043(4)
C50 0.085(4) 0.085(4) 0.047(3) 0.001(3) 0.025(3) 0.021(4)
C51 0.060(3) 0.064(3) 0.037(3) -0.001(2) 0.014(2) 0.013(3)
C52 0.033(2) 0.031(2) 0.043(3) 0.0045(19) 0.0000(18) 0.0035(18)
C53 0.075(4) 0.049(3) 0.037(3) 0.008(2) 0.004(2) 0.002(3)
C54 0.067(4) 0.080(4) 0.049(4) 0.018(3) 0.005(3) 0.009(3)
C55 0.055(3) 0.075(4) 0.080(5) 0.043(4) 0.007(3) 0.005(3)
C56 0.058(4) 0.038(3) 0.102(5) 0.022(3) -0.001(3) 0.001(2)
C57 0.043(3) 0.041(3) 0.068(4) 0.004(2) -0.001(2) 0.006(2)
C58 0.029(2) 0.047(2) 0.027(2) -0.0016(19) 0.0026(17) -0.0022(19)
C59 0.037(3) 0.056(3) 0.046(3) -0.006(2) -0.002(2) -0.002(2)
C60 0.051(3) 0.061(3) 0.071(4) -0.012(3) 0.000(3) -0.012(3)
C61 0.035(3) 0.105(5) 0.062(4) -0.010(3) -0.002(2) -0.014(3)
C62 0.041(3) 0.087(4) 0.060(4) -0.012(3) -0.003(3) 0.013(3)
C63 0.042(3) 0.054(3) 0.060(3) -0.010(2) -0.005(2) 0.007(2)
I1 0.0775(3) 0.0847(4) 0.1585(6) 0.0027(3) -0.0072(3) 0.0018(3)
I2 0.0575(3) 0.0484(2) 0.1538(5) -0.0010(2) -0.0188(3) 0.00848(18)
I3 0.0833(3) 0.0684(3) 0.1536(5) 0.0174(3) -0.0016(3) -0.0051(2)

loop_
_atom_type_symbol
_atom_type_description
_atom_type_scat_dispersion_real
_atom_type_scat_dispersion_imag
_atom_type_scat_source
C C 0.0033 0.0016 'International Tables Vol C Tables 4.2.6.8 and 6.1.1.4'
H H 0.0000 0.0000 'International Tables Vol C Tables 4.2.6.8 and 6.1.1.4'
P P 0.1023 0.0942 'International Tables Vol C Tables 4.2.6.8 and 6.1.1.4'
Ru Ru -1.2594 0.8363 'International Tables Vol C Tables 4.2.6.8 and 6.1.1.4'
I I -0.4742 1.8119 'International Tables Vol C Tables 4.2.6.8 and 6.1.1.4'

loop_
_geom_angle_atom_site_label_1
_geom_angle_atom_site_label_2
_geom_angle_atom_site_label_3
_geom_angle
C1 Ru1 C25 122.80(17)
C1 Ru1 C24 94.34(17)
C25 Ru1 C24 36.41(18)
C1 Ru1 C23 97.81(19)
C25 Ru1 C23 61.11(19)
C24 Ru1 C23 36.17(19)
C1 Ru1 C27 131.0(2)
C25 Ru1 C27 60.41(18)
C24 Ru1 C27 59.88(19)
C23 Ru1 C27 36.4(2)
C1 Ru1 C26 154.62(17)
C25 Ru1 C26 36.65(17)
C24 Ru1 C26 60.40(18)
C23 Ru1 C26 60.8(2)
C27 Ru1 C26 35.8(2)
C1 Ru1 P1 89.93(12)
C25 Ru1 P1 88.51(13)
C24 Ru1 P1 112.44(14)
C23 Ru1 P1 147.88(15)
C27 Ru1 P1 137.02(17)
C26 Ru1 P1 101.63(15)
C1 Ru1 P2 95.19(12)
C25 Ru1 P2 141.28(12)
C24 Ru1 P2 146.46(14)
C23 Ru1 P2 110.53(15)
C27 Ru1 P2 90.15(14)
C26 Ru1 P2 104.86(13)
P1 Ru1 P2 99.66(4)
C40 P1 C28 102.6(2)
C40 P1 C34 104.0(2)
C28 P1 C34 103.3(2)
C40 P1 Ru1 119.01(14)
C28 P1 Ru1 112.10(16)
C34 P1 Ru1 114.04(14)
C46 P2 C58 102.3(2)
C46 P2 C52 106.0(2)
C58 P2 C52 97.51(19)
C46 P2 Ru1 114.91(14)
C58 P2 Ru1 125.33(14)
C52 P2 Ru1 108.18(14)
C2 C1 Ru1 172.3(3)
C1 C2 C20 126.8(4)
C1 C2 C3 125.6(4)
C20 C2 C3 107.5(3)
C4 C3 C2 103.9(3)
C3 C4 C5 118.0(4)
C3 C4 C13 102.3(3)
C5 C4 C13 110.6(4)
C6 C5 C4 108.3(4)
C7 C6 C19 108.0(4)
C7 C6 C5 108.5(4)
C19 C6 C5 105.7(4)
C8 C7 C12 118.4(5)
C8 C7 C6 127.2(4)
C12 C7 C6 114.5(4)
C9 C8 C7 120.9(5)
C8 C9 C10 120.3(5)
C9 C10 C11 120.3(5)
C12 C11 C10 119.3(5)
C11 C12 C7 120.7(4)
C11 C12 C13 127.2(4)
C7 C12 C13 112.0(4)
C12 C13 C14 108.1(3)
C12 C13 C20 119.2(3)
C14 C13 C20 116.9(3)
C12 C13 C4 106.0(3)
C14 C13 C4 105.0(3)
C20 C13 C4 99.7(3)
C15 C14 C19 118.8(4)
C15 C14 C13 128.1(4)
C19 C14 C13 113.0(4)
C14 C15 C16 120.3(5)
C17 C16 C15 120.0(5)
C16 C17 C18 121.0(6)
C19 C18 C17 119.5(5)
C18 C19 C14 120.3(5)
C18 C19 C6 126.7(5)
C14 C19 C6 112.8(4)
C21 C20 C2 118.3(3)
C21 C20 C13 117.6(4)
C2 C20 C13 101.6(3)
C22 C21 C20 123.1(5)
C24 C23 C27 106.7(5)
C24 C23 Ru1 71.7(3)
C27 C23 Ru1 72.4(3)
C23 C24 C25 109.5(5)
C23 C24 Ru1 72.1(3)
C25 C24 Ru1 71.8(3)
C24 C25 C26 107.3(5)
C24 C25 Ru1 71.8(3)
C26 C25 Ru1 72.9(3)
C27 C26 C25 107.1(5)
C27 C26 Ru1 71.6(3)
C25 C26 Ru1 70.4(2)
C26 C27 C23 109.3(5)
C26 C27 Ru1 72.5(3)
C23 C27 Ru1 71.2(3)
C29 C28 C33 118.8(4)
C29 C28 P1 120.1(4)
C33 C28 P1 121.1(4)
C28 C29 C30 121.6(6)
C31 C30 C29 119.1(7)
C30 C31 C32 121.1(6)
C33 C32 C31 120.5(6)
C32 C33 C28 118.8(6)
C39 C34 C35 118.2(4)
C39 C34 P1 119.5(4)
C35 C34 P1 122.2(4)
C34 C35 C36 119.5(5)
C37 C36 C35 120.9(6)
C36 C37 C38 120.0(5)
C37 C38 C39 120.0(6)
C34 C39 C38 121.4(5)
C45 C40 C41 118.0(4)
C45 C40 P1 117.5(4)
C41 C40 P1 124.5(4)
C42 C41 C40 121.5(5)
C43 C42 C41 120.1(5)
C42 C43 C44 120.7(5)
C43 C44 C45 119.8(5)
C40 C45 C44 119.7(5)
C51 C46 C47 119.2(4)
C51 C46 P2 120.6(4)
C47 C46 P2 120.0(4)
C46 C47 C48 119.8(5)
C49 C48 C47 119.6(6)
C50 C49 C48 120.8(5)
C49 C50 C51 120.1(6)
C46 C51 C50 120.5(5)
C53 C52 C57 118.5(4)
C53 C52 P2 115.3(3)
C57 C52 P2 126.1(4)
C52 C53 C54 121.5(5)
C55 C54 C53 119.1(6)
C56 C55 C54 120.0(5)
C55 C56 C57 121.6(5)
C52 C57 C56 119.3(5)
C59 C58 C63 117.5(4)
C59 C58 P2 123.8(3)
C63 C58 P2 118.6(3)
C58 C59 C60 121.6(5)
C61 C60 C59 120.2(5)
C60 C61 C62 119.9(5)
C63 C62 C61 119.8(5)
C62 C63 C58 121.0(5)
I3 I2 I1 176.28(2)

loop_
_geom_bond_atom_site_label_1
_geom_bond_atom_site_label_2
_geom_bond_distance
Ru1 C1 1.867(4)
Ru1 C25 2.253(4)
Ru1 C24 2.254(4)
Ru1 C23 2.258(5)
Ru1 C27 2.275(5)
Ru1 C26 2.286(4)
Ru1 P1 2.3428(11)
Ru1 P2 2.3638(11)
P1 C40 1.815(4)
P1 C28 1.836(4)
P1 C34 1.834(4)
P2 C46 1.832(4)
P2 C58 1.839(4)
P2 C52 1.842(4)
C1 C2 1.289(5)
C2 C20 1.537(6)
C2 C3 1.554(6)
C3 C4 1.522(6)
C4 C5 1.547(6)
C4 C13 1.579(6)
C5 C6 1.544(6)
C6 C7 1.501(7)
C6 C19 1.505(7)
C7 C8 1.393(6)
C7 C12 1.401(6)
C8 C9 1.365(8)
C9 C10 1.376(7)
C10 C11 1.390(6)
C11 C12 1.380(6)
C12 C13 1.516(6)
C13 C14 1.525(6)
C13 C20 1.541(6)
C14 C15 1.377(6)
C14 C19 1.410(6)
C15 C16 1.392(7)
C16 C17 1.353(8)
C17 C18 1.390(8)
C18 C19 1.370(7)
C20 C21 1.505(6)
C21 C22 1.305(7)
C23 C24 1.401(7)
C23 C27 1.416(8)
C24 C25 1.408(7)
C25 C26 1.427(7)
C26 C27 1.403(8)
C28 C29 1.381(7)
C28 C33 1.414(7)
C29 C30 1.392(7)
C30 C31 1.348(9)
C31 C32 1.393(10)
C32 C33 1.380(8)
C34 C39 1.370(7)
C34 C35 1.373(6)
C35 C36 1.403(7)
C36 C37 1.342(8)
C37 C38 1.352(9)
C38 C39 1.379(8)
C40 C45 1.385(6)
C40 C41 1.390(7)
C41 C42 1.367(7)
C42 C43 1.355(8)
C43 C44 1.362(8)
C44 C45 1.408(7)
C46 C51 1.385(7)
C46 C47 1.390(7)
C47 C48 1.405(7)
C48 C49 1.369(9)
C49 C50 1.370(9)
C50 C51 1.384(7)
C52 C53 1.380(7)
C52 C57 1.386(6)
C53 C54 1.393(7)
C54 C55 1.375(8)
C55 C56 1.351(9)
C56 C57 1.395(8)
C58 C59 1.371(6)
C58 C63 1.398(6)
C59 C60 1.381(7)
C60 C61 1.347(8)
C61 C62 1.391(8)
C62 C63 1.365(7)
I1 I2 2.9334(9)
I2 I3 2.8795(9)
